data_7120023
loop_
_publ_author_name
'Sun, Huiling'
'Han, Yongzhen'
'Lei, Haitao'
'Chen, Mingxing'
'Cao, Rui'

_publ_section_title
;
 Cobalt corroles with phosphonic acid pendants as catalysts for oxygen and
 hydrogen evolution from neutral aqueous solution
;
_journal_name_full 'Chem. Commun.'
_journal_paper_doi 10.1039/C7CC02400B
_journal_year 2017
_chemical_formula_sum 'C58.35 H36.7 Cl0.7 Co F10 N6 O4 P'
_chemical_formula_weight 1190.55
_chemical_name_systematic
; 
 ? 
;
_space_group_IT_number 18
_symmetry_cell_setting orthorhombic
_symmetry_space_group_name_Hall 'P 2 2ab'
_symmetry_space_group_name_H-M 'P 21 21 2'
_atom_sites_solution_hydrogens geom
_atom_sites_solution_primary direct
_atom_sites_solution_secondary difmap
_audit_creation_method SHELXL-97
_audit_update_record
;
2017-01-09 deposited with the CCDC.
2017-04-26 downloaded from the CCDC.
;
_cell_angle_alpha 90.00
_cell_angle_beta 90.00
_cell_angle_gamma 90.00
_cell_formula_units_Z 4
_cell_length_a 16.990(8)
_cell_length_b 35.806(16)
_cell_length_c 8.617(4)
_cell_measurement_reflns_used 9856
_cell_measurement_temperature 150(2)
_cell_measurement_theta_max 24.55
_cell_measurement_theta_min 2.40
_cell_volume 5242(4)
_computing_cell_refinement 'Bruker SMART'
_computing_data_collection 'Bruker SMART'
_computing_data_reduction 'Bruker SAINT'
_computing_molecular_graphics 'Bruker SHELXTL'
_computing_publication_material 'Bruker SHELXTL'
_computing_structure_refinement 'SHELXL-97 (Sheldrick, 1997)'
_computing_structure_solution 'SHELXS-97 (Sheldrick, 1990)'
_diffrn_ambient_temperature 150(2)
_diffrn_measured_fraction_theta_full 0.920
_diffrn_measured_fraction_theta_max 0.920
_diffrn_measurement_device_type 'CCD area detector'
_diffrn_measurement_method 'phi and omega scans'
_diffrn_radiation_monochromator graphite
_diffrn_radiation_source 'fine-focus sealed tube'
_diffrn_radiation_type MoK\a
_diffrn_radiation_wavelength 0.71073
_diffrn_reflns_av_R_equivalents 0.0618
_diffrn_reflns_av_sigmaI/netI 0.0661
_diffrn_reflns_limit_h_max 14
_diffrn_reflns_limit_h_min -17
_diffrn_reflns_limit_k_max 35
_diffrn_reflns_limit_k_min -37
_diffrn_reflns_limit_l_max 8
_diffrn_reflns_limit_l_min -8
_diffrn_reflns_number 16666
_diffrn_reflns_theta_full 21.96
_diffrn_reflns_theta_max 21.96
_diffrn_reflns_theta_min 2.36
_exptl_absorpt_coefficient_mu 0.485
_exptl_absorpt_correction_T_max 0.9762
_exptl_absorpt_correction_T_min 0.7937
_exptl_absorpt_correction_type multi-scan
_exptl_absorpt_process_details SADABS
_exptl_crystal_colour violet
_exptl_crystal_density_diffrn 1.508
_exptl_crystal_density_method 'not measured'
_exptl_crystal_description plate
_exptl_crystal_F_000 2419
_exptl_crystal_size_max 0.50
_exptl_crystal_size_mid 0.20
_exptl_crystal_size_min 0.05
_refine_diff_density_max 0.657
_refine_diff_density_min -0.391
_refine_diff_density_rms 0.082
_refine_ls_abs_structure_details 'Flack H D (1983), Acta Cryst. A39, 876-881'
_refine_ls_abs_structure_Flack 0.13(3)
_refine_ls_extinction_method none
_refine_ls_goodness_of_fit_ref 1.083
_refine_ls_hydrogen_treatment constr
_refine_ls_matrix_type full
_refine_ls_number_parameters 738
_refine_ls_number_reflns 5495
_refine_ls_number_restraints 0
_refine_ls_restrained_S_all 1.083
_refine_ls_R_factor_all 0.0684
_refine_ls_R_factor_gt 0.0558
_refine_ls_shift/su_max 0.003
_refine_ls_shift/su_mean 0.000
_refine_ls_structure_factor_coef Fsqd
_refine_ls_weighting_details 'calc w=1/[\s^2^(Fo^2^)+(0.0651P)^2^+7.5139P] where P=(Fo^2^+2Fc^2^)/3'
_refine_ls_weighting_scheme calc
_refine_ls_wR_factor_gt 0.1298
_refine_ls_wR_factor_ref 0.1392
_reflns_number_gt 4766
_reflns_number_total 5495
_reflns_threshold_expression >2sigma(I)
_cod_data_source_file c7cc02400b2.cif
_cod_data_source_block hyz_03_11s
_cod_depositor_comments
;
The following automatic conversions were performed:

'_symmetry_cell_setting' value 'Orthorhombic' changed to
'orthorhombic' according to
/home/data/users/saulius/crontab/automatic-downloads/rss-feeds/RSC/lib/dictionaries/cif_core.dic
dictionary named 'cif_core.dic' version 2.4.2 from 2011-04-26.

Automatic conversion script
Id: cif_fix_values 4973 2017-02-22 13:04:09Z antanas 
;
_cod_original_sg_symbol_H-M P2(1)2(1)2
_cod_original_formula_sum 'C58.35 H36.70 Cl0.70 Co F10 N6 O4 P'
_cod_database_code 7120023

loop_
_symmetry_equiv_pos_as_xyz
'x, y, z'
'-x, -y, z'
'-x+1/2, y+1/2, -z'
'x+1/2, -y+1/2, -z'

loop_
_atom_site_label
_atom_site_type_symbol
_atom_site_fract_x
_atom_site_fract_y
_atom_site_fract_z
_atom_site_U_iso_or_equiv
_atom_site_adp_type
_atom_site_occupancy
_atom_site_symmetry_multiplicity
_atom_site_calc_flag
_atom_site_refinement_flags
C1 C 0.3185(4) 0.82220(18) 0.1621(8) 0.0245(19) Uani 1 1 d .
C2 C 0.3143(4) 0.78378(18) 0.1929(8) 0.0257(18) Uani 1 1 d .
C3 C 0.3766(5) 0.75688(19) 0.1901(10) 0.042(2) Uani 1 1 d .
H3 H 0.4298 0.7618 0.1631 0.050 Uiso 1 1 calc R
C4 C 0.3471(5) 0.72344(19) 0.2323(11) 0.046(2) Uani 1 1 d .
H4 H 0.3760 0.7008 0.2387 0.055 Uiso 1 1 calc R
C5 C 0.2651(5) 0.72768(18) 0.2657(10) 0.038(2) Uani 1 1 d .
C6 C 0.2125(5) 0.70152(17) 0.3205(9) 0.030(2) Uani 1 1 d .
C7 C 0.1330(4) 0.70846(17) 0.3589(9) 0.0274(19) Uani 1 1 d .
C8 C 0.0711(5) 0.68604(19) 0.4137(9) 0.033(2) Uani 1 1 d .
H8 H 0.0752 0.6606 0.4440 0.040 Uiso 1 1 calc R
C9 C 0.0044(5) 0.70686(17) 0.4161(8) 0.032(2) Uani 1 1 d .
H9 H -0.0469 0.6983 0.4415 0.038 Uiso 1 1 calc R
C10 C 0.0256(5) 0.74343(18) 0.3740(9) 0.0271(19) Uani 1 1 d .
C11 C -0.0093(5) 0.77939(18) 0.3481(9) 0.0309(19) Uani 1 1 d .
C12 C -0.0834(5) 0.7966(2) 0.3536(10) 0.040(2) Uani 1 1 d .
H12 H -0.1314 0.7855 0.3866 0.049 Uiso 1 1 calc R
C13 C -0.0732(5) 0.83293(19) 0.3018(11) 0.045(2) Uani 1 1 d .
H13 H -0.1136 0.8510 0.2888 0.054 Uiso 1 1 calc R
C14 C 0.0067(5) 0.83814(17) 0.2722(9) 0.0295(19) Uani 1 1 d .
C15 C 0.0525(4) 0.86910(17) 0.2128(9) 0.030(2) Uani 1 1 d .
C16 C 0.1314(4) 0.86816(17) 0.1831(9) 0.028(2) Uani 1 1 d .
C17 C 0.1827(5) 0.89817(19) 0.1388(9) 0.036(2) Uani 1 1 d .
H17 H 0.1665 0.9232 0.1202 0.043 Uiso 1 1 calc R
C18 C 0.2552(5) 0.88604(18) 0.1276(9) 0.033(2) Uani 1 1 d .
H18 H 0.2999 0.9005 0.0997 0.040 Uiso 1 1 calc R
C19 C 0.2549(5) 0.84643(17) 0.1656(8) 0.027(2) Uani 1 1 d .
C20 C 0.3990(5) 0.83746(18) 0.1300(9) 0.028(2) Uani 1 1 d .
C21 C 0.4383(5) 0.8309(2) -0.0064(10) 0.039(2) Uani 1 1 d .
H21 H 0.4137 0.8161 -0.0840 0.047 Uiso 1 1 calc R
C22 C 0.5137(5) 0.8452(2) -0.0350(11) 0.042(2) Uani 1 1 d .
H22 H 0.5396 0.8395 -0.1296 0.050 Uiso 1 1 calc R
C23 C 0.5498(5) 0.8672(2) 0.0710(11) 0.040(2) Uani 1 1 d .
H23 H 0.6003 0.8775 0.0501 0.048 Uiso 1 1 calc R
C24 C 0.5129(5) 0.87436(19) 0.2082(9) 0.031(2) Uani 1 1 d .
C25 C 0.4375(5) 0.85985(17) 0.2337(10) 0.0294(19) Uani 1 1 d .
C26 C 0.4673(5) 0.89257(19) 0.4425(10) 0.037(2) Uani 1 1 d .
C27 C 0.5310(5) 0.89524(19) 0.3446(10) 0.036(2) Uani 1 1 d .
C28 C 0.5952(5) 0.9173(2) 0.3949(12) 0.045(2) Uani 1 1 d .
H28 H 0.6396 0.9213 0.3301 0.053 Uiso 1 1 calc R
C29 C 0.5911(5) 0.9329(2) 0.5409(13) 0.052(3) Uani 1 1 d .
H29 H 0.6347 0.9469 0.5780 0.062 Uiso 1 1 calc R
C30 C 0.5267(6) 0.9289(2) 0.6343(11) 0.051(3) Uani 1 1 d .
H30 H 0.5268 0.9405 0.7334 0.061 Uiso 1 1 calc R
C31 C 0.4602(5) 0.90828(19) 0.5888(10) 0.040(2) Uani 1 1 d .
C32 C 0.3877(5) 0.90616(19) 0.6837(9) 0.040(2) Uani 1 1 d .
H32A H 0.4020 0.9035 0.7945 0.047 Uiso 1 1 calc R
H32B H 0.3570 0.8838 0.6531 0.047 Uiso 1 1 calc R
C33 C 0.3516(6) 0.9695(3) 0.3684(12) 0.066(3) Uani 1 1 d .
H33A H 0.3796 0.9519 0.2989 0.080 Uiso 1 1 calc R
H33B H 0.3914 0.9852 0.4211 0.080 Uiso 1 1 calc R
C34 C 0.2988(7) 0.9933(3) 0.2766(12) 0.080(3) Uani 1 1 d .
H34A H 0.2520 0.9790 0.2470 0.120 Uiso 1 1 calc R
H34B H 0.3262 1.0017 0.1829 0.120 Uiso 1 1 calc R
H34C H 0.2831 1.0150 0.3385 0.120 Uiso 1 1 calc R
C35 C 0.1854(7) 0.9627(2) 0.7573(19) 0.099(4) Uani 1 1 d .
H35A H 0.1638 0.9605 0.8636 0.118 Uiso 1 1 calc R
H35B H 0.2063 0.9884 0.7451 0.118 Uiso 1 1 calc R
C36 C 0.1232(7) 0.9571(4) 0.6477(18) 0.121(6) Uani 1 1 d .
H36A H 0.1439 0.9599 0.5421 0.181 Uiso 1 1 calc R
H36B H 0.0817 0.9756 0.6654 0.181 Uiso 1 1 calc R
H36C H 0.1016 0.9319 0.6604 0.181 Uiso 1 1 calc R
C37 C 0.2416(5) 0.66187(19) 0.3353(11) 0.036(2) Uani 1 1 d .
C38 C 0.2522(5) 0.6452(2) 0.4771(12) 0.043(2) Uani 1 1 d .
C39 C 0.2788(5) 0.6083(2) 0.4893(15) 0.057(3) Uani 1 1 d .
C40 C 0.2911(6) 0.5886(2) 0.3585(17) 0.066(3) Uani 1 1 d .
C41 C 0.2800(6) 0.6031(2) 0.2155(15) 0.063(3) Uani 1 1 d .
C42 C 0.2546(5) 0.6407(2) 0.2076(13) 0.052(3) Uani 1 1 d .
C43 C 0.0073(5) 0.90450(19) 0.1793(11) 0.034(2) Uani 1 1 d .
C44 C -0.0218(5) 0.9257(2) 0.2930(11) 0.042(2) Uani 1 1 d .
C45 C -0.0640(5) 0.9593(2) 0.2626(16) 0.060(3) Uani 1 1 d .
C46 C -0.0723(6) 0.9686(3) 0.1104(19) 0.073(4) Uani 1 1 d .
C47 C -0.0436(6) 0.9495(3) -0.0040(15) 0.069(3) Uani 1 1 d .
C48 C -0.0038(6) 0.9159(2) 0.0345(12) 0.051(3) Uani 1 1 d .
C49 C 0.2285(4) 0.7815(2) 0.5632(10) 0.037(2) Uani 1 1 d .
H49 H 0.2423 0.7575 0.5247 0.044 Uiso 1 1 calc R
C50 C 0.2579(5) 0.7920(2) 0.7024(9) 0.044(2) Uani 1 1 d .
H50 H 0.2903 0.7753 0.7596 0.053 Uiso 1 1 calc R
C51 C 0.2408(5) 0.8268(2) 0.7614(10) 0.045(2) Uani 1 1 d .
H51 H 0.2626 0.8350 0.8570 0.054 Uiso 1 1 calc R
C52 C 0.1911(5) 0.8493(2) 0.6771(10) 0.039(2) Uani 1 1 d .
H52 H 0.1763 0.8731 0.7154 0.047 Uiso 1 1 calc R
C53 C 0.1633(5) 0.83689(19) 0.5372(9) 0.034(2) Uani 1 1 d .
H53 H 0.1296 0.8529 0.4794 0.041 Uiso 1 1 calc R
C54 C 0.1338(5) 0.7404(2) -0.0070(10) 0.037(2) Uani 1 1 d .
H54 H 0.1603 0.7227 0.0566 0.045 Uiso 1 1 calc R
C55 C 0.1151(5) 0.7302(2) -0.1541(11) 0.043(2) Uani 1 1 d .
H55 H 0.1288 0.7059 -0.1886 0.052 Uiso 1 1 calc R
C56 C 0.0780(5) 0.7532(2) -0.2526(12) 0.050(2) Uani 1 1 d .
H56 H 0.0672 0.7465 -0.3572 0.059 Uiso 1 1 calc R
C57 C 0.0563(5) 0.7876(3) -0.1903(10) 0.048(2) Uani 1 1 d .
H57 H 0.0265 0.8046 -0.2513 0.058 Uiso 1 1 calc R
C58 C 0.0776(4) 0.7975(2) -0.0405(10) 0.034(2) Uani 1 1 d .
H58 H 0.0639 0.8216 -0.0037 0.040 Uiso 1 1 calc R
C1S C 0.5000 1.0000 -0.0486(16) 0.030(4) Uani 0.70 2 d SP
H1S1 H 0.4530 0.9987 -0.1163 0.035 Uiso 0.35 1 calc PR
H1S2 H 0.5470 1.0013 -0.1163 0.035 Uiso 0.35 1 calc PR
Cl1S Cl 0.5049(2) 0.95962(7) 0.0633(4) 0.0665(11) Uani 0.70 1 d P
Co1 Co 0.14743(6) 0.78846(2) 0.26658(12) 0.0272(3) Uani 1 1 d .
F1 F 0.2388(3) 0.66380(12) 0.6094(7) 0.0582(14) Uani 1 1 d .
F2 F 0.2896(3) 0.59277(13) 0.6306(8) 0.0708(17) Uani 1 1 d .
F3 F 0.3152(4) 0.55263(12) 0.3683(9) 0.102(2) Uani 1 1 d .
F4 F 0.2912(4) 0.58412(16) 0.0836(8) 0.103(2) Uani 1 1 d .
F5 F 0.2444(3) 0.65500(13) 0.0639(7) 0.0661(16) Uani 1 1 d .
F6 F -0.0158(3) 0.91621(13) 0.4440(7) 0.0680(16) Uani 1 1 d .
F7 F -0.0927(4) 0.97927(14) 0.3815(9) 0.091(2) Uani 1 1 d .
F8 F -0.1124(3) 1.00151(14) 0.0849(9) 0.103(2) Uani 1 1 d .
F9 F -0.0543(4) 0.95985(18) -0.1485(9) 0.109(2) Uani 1 1 d .
F10 F 0.0230(4) 0.89603(15) -0.0877(7) 0.0779(17) Uani 1 1 d .
N1 N 0.2472(3) 0.76572(13) 0.2364(8) 0.0299(16) Uani 1 1 d .
N2 N 0.1034(4) 0.74374(13) 0.3391(7) 0.0271(16) Uani 1 1 d .
N3 N 0.0454(3) 0.80519(14) 0.3012(7) 0.0261(16) Uani 1 1 d .
N4 N 0.1789(3) 0.83654(14) 0.1996(7) 0.0265(16) Uani 1 1 d .
N5 N 0.1814(4) 0.80286(14) 0.4767(7) 0.0303(17) Uani 1 1 d .
N6 N 0.1168(3) 0.77438(16) 0.0546(8) 0.0351(18) Uani 1 1 d .
O1 O 0.4086(3) 0.87021(12) 0.3757(6) 0.0299(13) Uani 1 1 d .
O2 O 0.3655(3) 0.98182(14) 0.7152(8) 0.0659(19) Uani 1 1 d .
O3 O 0.3070(4) 0.94856(15) 0.4835(8) 0.0599(18) Uani 1 1 d .
O4 O 0.2502(3) 0.93593(12) 0.7387(8) 0.0582(17) Uani 1 1 d .
P1 P 0.32825(14) 0.94741(5) 0.6581(3) 0.0488(7) Uani 1 1 d .

loop_
_atom_site_aniso_label
_atom_site_aniso_U_11
_atom_site_aniso_U_22
_atom_site_aniso_U_33
_atom_site_aniso_U_23
_atom_site_aniso_U_13
_atom_site_aniso_U_12
C1 0.026(5) 0.024(4) 0.023(5) -0.011(3) -0.004(4) 0.001(3)
C2 0.023(5) 0.024(4) 0.030(5) -0.010(4) -0.002(3) -0.005(3)
C3 0.032(5) 0.031(4) 0.063(7) -0.008(4) 0.006(4) 0.000(4)
C4 0.030(6) 0.029(4) 0.078(7) -0.024(5) -0.006(5) 0.002(4)
C5 0.045(6) 0.028(4) 0.042(6) -0.017(4) -0.003(5) 0.006(4)
C6 0.038(6) 0.012(4) 0.039(5) -0.007(3) -0.006(4) -0.006(3)
C7 0.032(6) 0.020(4) 0.030(5) -0.002(4) -0.011(4) -0.002(4)
C8 0.042(6) 0.015(4) 0.043(6) 0.001(4) -0.013(4) -0.005(4)
C9 0.038(5) 0.013(4) 0.044(5) 0.004(4) -0.005(4) -0.010(4)
C10 0.023(6) 0.034(5) 0.024(5) -0.005(4) 0.006(4) 0.004(3)
C11 0.036(6) 0.025(4) 0.032(5) 0.004(4) 0.000(4) -0.001(4)
C12 0.026(6) 0.039(5) 0.057(6) 0.004(4) -0.001(4) -0.008(4)
C13 0.023(6) 0.028(4) 0.083(8) 0.013(5) 0.005(5) 0.006(3)
C14 0.043(6) 0.022(4) 0.024(5) 0.006(4) 0.003(4) 0.007(4)
C15 0.023(5) 0.023(4) 0.044(6) -0.007(4) -0.011(4) 0.006(3)
C16 0.029(6) 0.020(4) 0.034(5) -0.006(3) -0.006(4) 0.002(3)
C17 0.041(6) 0.021(4) 0.046(6) 0.007(4) -0.003(4) -0.004(4)
C18 0.035(6) 0.025(4) 0.040(6) 0.010(4) 0.000(4) 0.001(4)
C19 0.041(6) 0.021(4) 0.020(5) -0.003(3) -0.005(4) -0.009(4)
C20 0.045(6) 0.017(4) 0.023(5) -0.012(4) -0.001(4) 0.010(4)
C21 0.048(7) 0.032(4) 0.038(6) -0.013(4) -0.004(5) 0.005(4)
C22 0.036(6) 0.042(5) 0.047(6) -0.003(5) 0.015(5) 0.012(4)
C23 0.042(6) 0.023(4) 0.055(7) 0.000(5) -0.004(5) -0.007(4)
C24 0.038(6) 0.029(4) 0.025(6) -0.016(4) 0.003(4) 0.001(4)
C25 0.044(6) 0.019(4) 0.026(5) -0.001(4) 0.003(5) 0.007(3)
C26 0.048(6) 0.023(4) 0.040(6) -0.012(4) -0.010(5) 0.004(4)
C27 0.035(6) 0.025(4) 0.049(6) 0.015(4) 0.010(5) 0.010(4)
C28 0.026(6) 0.035(5) 0.073(8) -0.014(5) -0.005(5) -0.001(4)
C29 0.046(7) 0.030(5) 0.078(8) -0.015(5) 0.005(6) -0.013(4)
C30 0.071(8) 0.030(4) 0.050(6) -0.008(5) -0.006(6) -0.005(5)
C31 0.052(6) 0.021(4) 0.046(7) 0.003(4) -0.001(5) 0.008(4)
C32 0.063(6) 0.029(4) 0.027(6) 0.003(4) 0.001(4) 0.007(4)
C33 0.066(7) 0.064(6) 0.069(8) 0.009(6) 0.002(7) 0.011(6)
C34 0.112(9) 0.061(6) 0.067(8) 0.009(7) -0.016(7) -0.018(6)
C35 0.080(9) 0.042(5) 0.174(14) -0.017(8) 0.041(10) 0.013(5)
C36 0.074(10) 0.105(10) 0.184(17) 0.029(10) -0.030(10) 0.031(7)
C37 0.043(6) 0.019(4) 0.046(6) -0.006(4) -0.010(4) -0.002(4)
C38 0.040(6) 0.024(5) 0.065(8) 0.007(5) -0.017(5) -0.008(4)
C39 0.043(6) 0.032(6) 0.098(10) 0.005(7) 0.004(6) -0.001(4)
C40 0.070(8) 0.014(5) 0.114(11) -0.002(7) -0.016(7) 0.017(4)
C41 0.074(7) 0.027(5) 0.089(9) -0.021(6) -0.006(7) 0.018(5)
C42 0.062(7) 0.034(5) 0.060(8) -0.004(5) -0.007(6) 0.003(4)
C43 0.032(5) 0.026(4) 0.045(6) 0.007(4) 0.010(4) 0.001(4)
C44 0.056(6) 0.047(5) 0.022(6) 0.017(5) 0.000(5) -0.007(4)
C45 0.042(6) 0.033(5) 0.106(10) 0.008(7) 0.019(7) 0.003(4)
C46 0.033(7) 0.064(8) 0.121(12) 0.070(8) -0.003(7) 0.003(5)
C47 0.061(8) 0.079(8) 0.065(9) 0.051(7) 0.001(7) 0.011(6)
C48 0.062(7) 0.045(6) 0.046(7) 0.024(5) 0.001(6) 0.006(5)
C49 0.032(5) 0.040(5) 0.039(6) -0.018(5) -0.007(5) -0.001(4)
C50 0.048(6) 0.052(5) 0.034(6) -0.008(5) -0.005(4) 0.000(4)
C51 0.049(6) 0.061(6) 0.025(5) -0.008(5) -0.003(5) -0.019(4)
C52 0.070(6) 0.021(4) 0.026(6) -0.018(4) 0.010(5) -0.012(4)
C53 0.049(6) 0.021(4) 0.033(6) -0.004(4) 0.014(4) -0.001(4)
C54 0.048(6) 0.025(4) 0.040(6) -0.003(4) 0.005(5) -0.009(4)
C55 0.061(7) 0.041(5) 0.028(6) -0.016(5) 0.005(5) -0.020(4)
C56 0.057(6) 0.067(6) 0.025(6) 0.005(6) 0.004(5) -0.028(5)
C57 0.046(6) 0.062(6) 0.036(6) 0.012(5) -0.005(4) -0.004(5)
C58 0.034(5) 0.028(4) 0.038(6) 0.005(4) -0.001(4) -0.013(4)
C1S 0.063(12) 0.019(7) 0.007(9) 0.000 0.000 -0.008(7)
Cl1S 0.115(3) 0.0296(16) 0.055(2) 0.0204(16) 0.019(2) 0.0153(18)
Co1 0.0344(6) 0.0166(4) 0.0306(7) -0.0009(5) -0.0030(5) -0.0003(4)
F1 0.061(4) 0.035(3) 0.078(4) 0.005(3) -0.003(3) 0.002(2)
F2 0.061(4) 0.046(3) 0.105(5) 0.029(3) -0.010(3) 0.002(2)
F3 0.109(5) 0.022(3) 0.173(7) -0.003(3) -0.016(5) 0.022(3)
F4 0.131(6) 0.063(4) 0.115(6) -0.047(4) -0.009(5) 0.031(4)
F5 0.087(4) 0.046(3) 0.065(4) -0.024(3) -0.007(3) 0.015(3)
F6 0.079(4) 0.048(3) 0.077(4) -0.013(3) 0.003(3) 0.018(3)
F7 0.090(5) 0.035(3) 0.146(6) -0.001(4) 0.035(4) 0.020(3)
F8 0.057(4) 0.050(3) 0.203(7) 0.066(4) 0.007(4) 0.025(3)
F9 0.090(5) 0.112(5) 0.126(6) 0.081(5) -0.006(4) 0.020(4)
F10 0.105(5) 0.075(4) 0.053(4) 0.024(3) 0.001(3) 0.018(3)
N1 0.035(4) 0.019(3) 0.036(4) -0.009(3) 0.000(4) 0.006(3)
N2 0.052(5) 0.010(3) 0.019(4) 0.005(3) -0.008(3) -0.001(3)
N3 0.023(4) 0.019(3) 0.036(4) 0.010(3) -0.001(3) -0.002(3)
N4 0.029(4) 0.018(3) 0.032(4) 0.005(3) -0.008(3) -0.003(3)
N5 0.036(4) 0.012(3) 0.043(5) 0.002(3) -0.001(3) 0.000(3)
N6 0.028(4) 0.035(4) 0.042(5) 0.011(4) 0.006(3) -0.004(3)
O1 0.035(3) 0.021(3) 0.034(4) -0.004(2) -0.004(3) -0.007(2)
O2 0.069(4) 0.036(3) 0.093(5) -0.021(3) 0.004(4) -0.008(3)
O3 0.082(5) 0.039(3) 0.060(5) 0.007(3) 0.006(4) -0.005(3)
O4 0.061(4) 0.030(3) 0.085(5) 0.003(3) 0.029(4) 0.002(3)
P1 0.0588(18) 0.0232(11) 0.065(2) -0.0011(12) 0.0084(14) -0.0016(11)

loop_
_atom_type_symbol
_atom_type_description
_atom_type_scat_dispersion_real
_atom_type_scat_dispersion_imag
_atom_type_scat_source
C C 0.0033 0.0016 'International Tables Vol C Tables 4.2.6.8 and 6.1.1.4'
H H 0.0000 0.0000 'International Tables Vol C Tables 4.2.6.8 and 6.1.1.4'
N N 0.0061 0.0033 'International Tables Vol C Tables 4.2.6.8 and 6.1.1.4'
O O 0.0106 0.0060 'International Tables Vol C Tables 4.2.6.8 and 6.1.1.4'
F F 0.0171 0.0103 'International Tables Vol C Tables 4.2.6.8 and 6.1.1.4'
P P 0.1023 0.0942 'International Tables Vol C Tables 4.2.6.8 and 6.1.1.4'
Co Co 0.3494 0.9721 'International Tables Vol C Tables 4.2.6.8 and 6.1.1.4'
Cl Cl 0.1484 0.1585 'International Tables Vol C Tables 4.2.6.8 and 6.1.1.4'

loop_
_geom_angle_atom_site_label_1
_geom_angle_atom_site_label_2
_geom_angle_atom_site_label_3
_geom_angle
_geom_angle_site_symmetry_1
_geom_angle_site_symmetry_3
C19 C1 C2 124.8(7) . .
C19 C1 C20 119.2(6) . .
C2 C1 C20 116.0(6) . .
N1 C2 C1 124.0(6) . .
N1 C2 C3 107.7(6) . .
C1 C2 C3 128.3(7) . .
C4 C3 C2 108.6(7) . .
C4 C3 H3 125.7 . .
C2 C3 H3 125.7 . .
C3 C4 C5 108.8(7) . .
C3 C4 H4 125.6 . .
C5 C4 H4 125.6 . .
C6 C5 N1 125.0(7) . .
C6 C5 C4 129.0(7) . .
N1 C5 C4 106.0(6) . .
C5 C6 C7 125.5(6) . .
C5 C6 C37 117.1(7) . .
C7 C6 C37 117.3(6) . .
N2 C7 C8 107.1(7) . .
N2 C7 C6 118.9(6) . .
C8 C7 C6 134.0(6) . .
C9 C8 C7 108.4(6) . .
C9 C8 H8 125.8 . .
C7 C8 H8 125.8 . .
C8 C9 C10 107.1(7) . .
C8 C9 H9 126.5 . .
C10 C9 H9 126.5 . .
N2 C10 C9 108.3(6) . .
N2 C10 C11 111.2(6) . .
C9 C10 C11 140.4(8) . .
N3 C11 C12 108.9(6) . .
N3 C11 C10 111.7(6) . .
C12 C11 C10 139.4(7) . .
C13 C12 C11 106.8(7) . .
C13 C12 H12 126.6 . .
C11 C12 H12 126.6 . .
C12 C13 C14 107.8(6) . .
C12 C13 H13 126.1 . .
C14 C13 H13 126.1 . .
N3 C14 C13 108.6(6) . .
N3 C14 C15 117.6(7) . .
C13 C14 C15 133.7(6) . .
C16 C15 C14 125.1(6) . .
C16 C15 C43 119.0(6) . .
C14 C15 C43 115.8(7) . .
C15 C16 N4 124.6(6) . .
C15 C16 C17 128.9(6) . .
N4 C16 C17 106.4(7) . .
C18 C17 C16 110.0(7) . .
C18 C17 H17 125.0 . .
C16 C17 H17 125.0 . .
C17 C18 C19 107.7(7) . .
C17 C18 H18 126.2 . .
C19 C18 H18 126.2 . .
N4 C19 C1 125.3(6) . .
N4 C19 C18 107.6(6) . .
C1 C19 C18 127.0(7) . .
C25 C20 C21 115.2(8) . .
C25 C20 C1 122.0(7) . .
C21 C20 C1 122.7(7) . .
C20 C21 C22 122.2(8) . .
C20 C21 H21 118.9 . .
C22 C21 H21 118.9 . .
C23 C22 C21 120.6(8) . .
C23 C22 H22 119.7 . .
C21 C22 H22 119.7 . .
C22 C23 C24 119.1(8) . .
C22 C23 H23 120.5 . .
C24 C23 H23 120.5 . .
C23 C24 C25 119.2(7) . .
C23 C24 C27 135.6(8) . .
C25 C24 C27 105.2(7) . .
C20 C25 O1 124.8(7) . .
C20 C25 C24 123.6(8) . .
O1 C25 C24 111.6(7) . .
C27 C26 C31 126.7(8) . .
C27 C26 O1 110.3(7) . .
C31 C26 O1 122.9(8) . .
C26 C27 C28 117.2(8) . .
C26 C27 C24 107.4(7) . .
C28 C27 C24 135.3(8) . .
C29 C28 C27 117.9(8) . .
C29 C28 H28 121.1 . .
C27 C28 H28 121.1 . .
C30 C29 C28 122.4(8) . .
C30 C29 H29 118.8 . .
C28 C29 H29 118.8 . .
C29 C30 C31 122.3(9) . .
C29 C30 H30 118.9 . .
C31 C30 H30 118.9 . .
C26 C31 C30 113.4(8) . .
C26 C31 C32 123.6(8) . .
C30 C31 C32 122.8(8) . .
C31 C32 P1 110.9(5) . .
C31 C32 H32A 109.5 . .
P1 C32 H32A 109.5 . .
C31 C32 H32B 109.5 . .
P1 C32 H32B 109.5 . .
H32A C32 H32B 108.0 . .
O3 C33 C34 110.4(9) . .
O3 C33 H33A 109.6 . .
C34 C33 H33A 109.6 . .
O3 C33 H33B 109.6 . .
C34 C33 H33B 109.6 . .
H33A C33 H33B 108.1 . .
C33 C34 H34A 109.5 . .
C33 C34 H34B 109.5 . .
H34A C34 H34B 109.5 . .
C33 C34 H34C 109.5 . .
H34A C34 H34C 109.5 . .
H34B C34 H34C 109.5 . .
C36 C35 O4 112.9(10) . .
C36 C35 H35A 109.0 . .
O4 C35 H35A 109.0 . .
C36 C35 H35B 109.0 . .
O4 C35 H35B 109.0 . .
H35A C35 H35B 107.8 . .
C35 C36 H36A 109.5 . .
C35 C36 H36B 109.5 . .
H36A C36 H36B 109.5 . .
C35 C36 H36C 109.5 . .
H36A C36 H36C 109.5 . .
H36B C36 H36C 109.5 . .
C42 C37 C38 117.2(7) . .
C42 C37 C6 120.8(8) . .
C38 C37 C6 121.9(8) . .
F1 C38 C37 121.2(7) . .
F1 C38 C39 117.4(9) . .
C37 C38 C39 121.4(10) . .
C40 C39 F2 121.1(9) . .
C40 C39 C38 118.9(10) . .
F2 C39 C38 120.0(10) . .
C39 C40 C41 122.7(8) . .
C39 C40 F3 119.6(11) . .
C41 C40 F3 117.7(11) . .
F4 C41 C40 124.1(8) . .
F4 C41 C42 119.0(11) . .
C40 C41 C42 116.9(9) . .
F5 C42 C37 120.7(7) . .
F5 C42 C41 116.4(9) . .
C37 C42 C41 122.9(10) . .
C48 C43 C44 117.6(8) . .
C48 C43 C15 120.7(8) . .
C44 C43 C15 121.7(8) . .
C43 C44 F6 122.6(7) . .
C43 C44 C45 122.1(9) . .
F6 C44 C45 115.3(9) . .
F7 C45 C46 124.7(10) . .
F7 C45 C44 119.5(11) . .
C46 C45 C44 115.8(10) . .
C47 C46 C45 124.5(10) . .
C47 C46 F8 121.0(12) . .
C45 C46 F8 114.4(13) . .
C46 C47 F9 121.4(11) . .
C46 C47 C48 116.7(10) . .
F9 C47 C48 121.9(12) . .
C43 C48 F10 121.6(8) . .
C43 C48 C47 123.3(10) . .
F10 C48 C47 115.2(10) . .
N5 C49 C50 124.0(7) . .
N5 C49 H49 118.0 . .
C50 C49 H49 118.0 . .
C49 C50 C51 120.0(8) . .
C49 C50 H50 120.0 . .
C51 C50 H50 120.0 . .
C52 C51 C50 117.7(8) . .
C52 C51 H51 121.1 . .
C50 C51 H51 121.1 . .
C53 C52 C51 119.2(7) . .
C53 C52 H52 120.4 . .
C51 C52 H52 120.4 . .
N5 C53 C52 123.3(8) . .
N5 C53 H53 118.3 . .
C52 C53 H53 118.3 . .
C55 C54 N6 123.7(8) . .
C55 C54 H54 118.1 . .
N6 C54 H54 118.1 . .
C56 C55 C54 122.5(8) . .
C56 C55 H55 118.7 . .
C54 C55 H55 118.7 . .
C55 C56 C57 115.0(9) . .
C55 C56 H56 122.5 . .
C57 C56 H56 122.5 . .
C58 C57 C56 121.1(9) . .
C58 C57 H57 119.5 . .
C56 C57 H57 119.5 . .
N6 C58 C57 122.7(8) . .
N6 C58 H58 118.6 . .
C57 C58 H58 118.6 . .
Cl1S C1S Cl1S 112.7(8) . 2_675
Cl1S C1S H1S1 109.1 . .
Cl1S C1S H1S1 109.1 2_675 .
Cl1S C1S H1S2 109.1 . .
Cl1S C1S H1S2 109.1 2_675 .
H1S1 C1S H1S2 107.8 . .
N3 Co1 N2 81.4(3) . .
N3 Co1 N4 91.1(2) . .
N2 Co1 N4 172.4(3) . .
N3 Co1 N1 173.3(2) . .
N2 Co1 N1 92.0(3) . .
N4 Co1 N1 95.5(2) . .
N3 Co1 N6 89.1(3) . .
N2 Co1 N6 89.1(3) . .
N4 Co1 N6 91.4(2) . .
N1 Co1 N6 89.9(3) . .
N3 Co1 N5 92.4(3) . .
N2 Co1 N5 91.9(2) . .
N4 Co1 N5 87.7(2) . .
N1 Co1 N5 88.7(3) . .
N6 Co1 N5 178.3(3) . .
C2 N1 C5 108.9(6) . .
C2 N1 Co1 125.5(4) . .
C5 N1 Co1 125.4(5) . .
C10 N2 C7 108.8(6) . .
C10 N2 Co1 118.0(4) . .
C7 N2 Co1 133.1(6) . .
C11 N3 C14 107.9(6) . .
C11 N3 Co1 117.6(4) . .
C14 N3 Co1 134.0(5) . .
C19 N4 C16 108.2(6) . .
C19 N4 Co1 124.5(4) . .
C16 N4 Co1 127.2(5) . .
C49 N5 C53 115.7(7) . .
C49 N5 Co1 122.7(5) . .
C53 N5 Co1 121.4(5) . .
C58 N6 C54 114.8(7) . .
C58 N6 Co1 122.7(5) . .
C54 N6 Co1 122.4(6) . .
C25 O1 C26 105.4(6) . .
C33 O3 P1 123.7(6) . .
C35 O4 P1 121.1(5) . .
O2 P1 O3 113.8(4) . .
O2 P1 O4 116.1(4) . .
O3 P1 O4 104.1(4) . .
O2 P1 C32 113.8(4) . .
O3 P1 C32 105.7(4) . .
O4 P1 C32 101.9(3) . .

loop_
_geom_bond_atom_site_label_1
_geom_bond_atom_site_label_2
_geom_bond_distance
_geom_bond_site_symmetry_2
C1 C19 1.386(10) .
C1 C2 1.403(9) .
C1 C20 1.498(10) .
C2 N1 1.364(8) .
C2 C3 1.431(10) .
C3 C4 1.348(10) .
C3 H3 0.9500 .
C4 C5 1.430(10) .
C4 H4 0.9500 .
C5 C6 1.379(10) .
C5 N1 1.419(8) .
C6 C7 1.413(10) .
C6 C37 1.509(10) .
C7 N2 1.370(8) .
C7 C8 1.405(10) .
C8 C9 1.356(10) .
C8 H8 0.9500 .
C9 C10 1.406(9) .
C9 H9 0.9500 .
C10 N2 1.355(9) .
C10 C11 1.435(10) .
C11 N3 1.371(8) .
C11 C12 1.403(10) .
C12 C13 1.387(10) .
C12 H12 0.9500 .
C13 C14 1.394(10) .
C13 H13 0.9500 .
C14 N3 1.374(8) .
C14 C15 1.449(10) .
C15 C16 1.364(10) .
C15 C43 1.511(10) .
C16 N4 1.398(8) .
C16 C17 1.436(10) .
C17 C18 1.309(10) .
C17 H17 0.9500 .
C18 C19 1.456(9) .
C18 H18 0.9500 .
C19 N4 1.370(9) .
C20 C25 1.367(10) .
C20 C21 1.373(11) .
C21 C22 1.401(11) .
C21 H21 0.9500 .
C22 C23 1.353(11) .
C22 H22 0.9500 .
C23 C24 1.362(11) .
C23 H23 0.9500 .
C24 C25 1.400(10) .
C24 C27 1.426(10) .
C25 O1 1.370(9) .
C26 C27 1.376(11) .
C26 C31 1.385(11) .
C26 O1 1.403(8) .
C27 C28 1.414(11) .
C28 C29 1.378(12) .
C28 H28 0.9500 .
C29 C30 1.366(12) .
C29 H29 0.9500 .
C30 C31 1.405(11) .
C30 H30 0.9500 .
C31 C32 1.480(11) .
C32 P1 1.803(7) .
C32 H32A 0.9900 .
C32 H32B 0.9900 .
C33 O3 1.455(11) .
C33 C34 1.468(13) .
C33 H33A 0.9900 .
C33 H33B 0.9900 .
C34 H34A 0.9800 .
C34 H34B 0.9800 .
C34 H34C 0.9800 .
C35 C36 1.432(16) .
C35 O4 1.470(10) .
C35 H35A 0.9900 .
C35 H35B 0.9900 .
C36 H36A 0.9800 .
C36 H36B 0.9800 .
C36 H36C 0.9800 .
C37 C42 1.355(12) .
C37 C38 1.372(12) .
C38 F1 1.340(10) .
C38 C39 1.398(12) .
C39 C40 1.347(14) .
C39 F2 1.352(11) .
C40 C41 1.350(14) .
C40 F3 1.353(9) .
C41 F4 1.338(11) .
C41 C42 1.416(12) .
C42 F5 1.352(10) .
C43 C48 1.326(11) .
C43 C44 1.334(10) .
C44 F6 1.348(9) .
C44 C45 1.427(12) .
C45 F7 1.340(11) .
C45 C46 1.360(16) .
C46 C47 1.295(15) .
C46 F8 1.379(11) .
C47 F9 1.312(12) .
C47 C48 1.418(13) .
C48 F10 1.350(10) .
C49 N5 1.335(9) .
C49 C50 1.352(10) .
C49 H49 0.9500 .
C50 C51 1.377(10) .
C50 H50 0.9500 .
C51 C52 1.374(11) .
C51 H51 0.9500 .
C52 C53 1.369(10) .
C52 H52 0.9500 .
C53 N5 1.361(8) .
C53 H53 0.9500 .
C54 C55 1.357(11) .
C54 N6 1.360(9) .
C54 H54 0.9500 .
C55 C56 1.341(12) .
C55 H55 0.9500 .
C56 C57 1.394(12) .
C56 H56 0.9500 .
C57 C58 1.386(11) .
C57 H57 0.9500 .
C58 N6 1.342(9) .
C58 H58 0.9500 .
C1S Cl1S 1.740(8) .
C1S Cl1S 1.740(8) 2_675
C1S H1S1 0.9900 .
C1S H1S2 0.9900 .
Co1 N3 1.857(6) .
Co1 N2 1.875(5) .
Co1 N4 1.893(5) .
Co1 N1 1.898(6) .
Co1 N6 1.965(7) .
Co1 N5 1.969(6) .
O2 P1 1.470(6) .
O3 P1 1.547(7) .
O4 P1 1.552(6) .

loop_
_geom_torsion_atom_site_label_1
_geom_torsion_atom_site_label_2
_geom_torsion_atom_site_label_3
_geom_torsion_atom_site_label_4
_geom_torsion
C19 C1 C2 N1 -2.7(12)
C20 C1 C2 N1 174.7(7)
C19 C1 C2 C3 179.2(7)
C20 C1 C2 C3 -3.4(11)
N1 C2 C3 C4 -0.4(9)
C1 C2 C3 C4 177.9(8)
C2 C3 C4 C5 -0.8(10)
C3 C4 C5 C6 -176.3(9)
C3 C4 C5 N1 1.6(10)
N1 C5 C6 C7 -1.3(13)
C4 C5 C6 C7 176.3(8)
N1 C5 C6 C37 176.5(7)
C4 C5 C6 C37 -6.0(13)
C5 C6 C7 N2 1.1(12)
C37 C6 C7 N2 -176.6(6)
C5 C6 C7 C8 179.2(8)
C37 C6 C7 C8 1.5(13)
N2 C7 C8 C9 4.2(8)
C6 C7 C8 C9 -174.1(8)
C7 C8 C9 C10 -4.5(9)
C8 C9 C10 N2 3.1(9)
C8 C9 C10 C11 178.4(9)
N2 C10 C11 N3 -2.6(9)
C9 C10 C11 N3 -177.7(9)
N2 C10 C11 C12 176.1(9)
C9 C10 C11 C12 0.9(18)
N3 C11 C12 C13 2.8(9)
C10 C11 C12 C13 -175.9(9)
C11 C12 C13 C14 -2.7(10)
C12 C13 C14 N3 1.6(10)
C12 C13 C14 C15 177.9(8)
N3 C14 C15 C16 0.0(12)
C13 C14 C15 C16 -176.0(9)
N3 C14 C15 C43 178.7(7)
C13 C14 C15 C43 2.7(13)
C14 C15 C16 N4 2.9(12)
C43 C15 C16 N4 -175.7(7)
C14 C15 C16 C17 -173.4(8)
C43 C15 C16 C17 8.0(12)
C15 C16 C17 C18 177.4(8)
N4 C16 C17 C18 0.5(9)
C16 C17 C18 C19 -0.2(9)
C2 C1 C19 N4 0.1(12)
C20 C1 C19 N4 -177.2(7)
C2 C1 C19 C18 -176.9(7)
C20 C1 C19 C18 5.8(11)
C17 C18 C19 N4 -0.2(9)
C17 C18 C19 C1 177.2(7)
C19 C1 C20 C25 68.9(10)
C2 C1 C20 C25 -108.6(8)
C19 C1 C20 C21 -109.3(8)
C2 C1 C20 C21 73.2(9)
C25 C20 C21 C22 1.8(10)
C1 C20 C21 C22 -179.8(7)
C20 C21 C22 C23 -1.8(12)
C21 C22 C23 C24 1.9(11)
C22 C23 C24 C25 -2.2(11)
C22 C23 C24 C27 179.7(8)
C21 C20 C25 O1 179.3(6)
C1 C20 C25 O1 1.0(10)
C21 C20 C25 C24 -2.2(10)
C1 C20 C25 C24 179.5(6)
C23 C24 C25 C20 2.5(11)
C27 C24 C25 C20 -178.9(6)
C23 C24 C25 O1 -178.9(6)
C27 C24 C25 O1 -0.3(7)
C31 C26 C27 C28 -2.4(12)
O1 C26 C27 C28 179.3(6)
C31 C26 C27 C24 179.1(7)
O1 C26 C27 C24 0.8(8)
C23 C24 C27 C26 177.9(8)
C25 C24 C27 C26 -0.3(8)
C23 C24 C27 C28 -0.1(15)
C25 C24 C27 C28 -178.4(8)
C26 C27 C28 C29 3.3(11)
C24 C27 C28 C29 -178.7(8)
C27 C28 C29 C30 -2.7(12)
C28 C29 C30 C31 0.8(13)
C27 C26 C31 C30 0.5(11)
O1 C26 C31 C30 178.6(6)
C27 C26 C31 C32 176.1(7)
O1 C26 C31 C32 -5.9(11)
C29 C30 C31 C26 0.4(11)
C29 C30 C31 C32 -175.2(8)
C26 C31 C32 P1 -95.3(8)
C30 C31 C32 P1 79.8(9)
C5 C6 C37 C42 -71.9(10)
C7 C6 C37 C42 106.0(9)
C5 C6 C37 C38 111.3(9)
C7 C6 C37 C38 -70.8(10)
C42 C37 C38 F1 -178.4(8)
C6 C37 C38 F1 -1.4(12)
C42 C37 C38 C39 2.7(13)
C6 C37 C38 C39 179.6(8)
F1 C38 C39 C40 178.5(8)
C37 C38 C39 C40 -2.6(14)
F1 C38 C39 F2 0.3(12)
C37 C38 C39 F2 179.3(8)
F2 C39 C40 C41 179.2(9)
C38 C39 C40 C41 1.1(15)
F2 C39 C40 F3 -0.5(14)
C38 C39 C40 F3 -178.6(8)
C39 C40 C41 F4 -179.5(10)
F3 C40 C41 F4 0.2(15)
C39 C40 C41 C42 0.2(16)
F3 C40 C41 C42 179.9(8)
C38 C37 C42 F5 179.2(8)
C6 C37 C42 F5 2.3(13)
C38 C37 C42 C41 -1.4(13)
C6 C37 C42 C41 -178.4(8)
F4 C41 C42 F5 -0.9(13)
C40 C41 C42 F5 179.4(8)
F4 C41 C42 C37 179.7(8)
C40 C41 C42 C37 0.0(15)
C16 C15 C43 C48 68.4(11)
C14 C15 C43 C48 -110.4(9)
C16 C15 C43 C44 -110.5(9)
C14 C15 C43 C44 70.8(10)
C48 C43 C44 F6 178.2(8)
C15 C43 C44 F6 -2.9(13)
C48 C43 C44 C45 0.5(13)
C15 C43 C44 C45 179.4(7)
C43 C44 C45 F7 179.2(8)
F6 C44 C45 F7 1.3(11)
C43 C44 C45 C46 -0.4(13)
F6 C44 C45 C46 -178.2(8)
F7 C45 C46 C47 179.1(11)
C44 C45 C46 C47 -1.4(16)
F7 C45 C46 F8 1.4(14)
C44 C45 C46 F8 -179.1(7)
C45 C46 C47 F9 179.5(9)
F8 C46 C47 F9 -2.9(18)
C45 C46 C47 C48 2.8(18)
F8 C46 C47 C48 -179.7(8)
C44 C43 C48 F10 -179.4(8)
C15 C43 C48 F10 1.7(13)
C44 C43 C48 C47 1.0(14)
C15 C43 C48 C47 -177.9(9)
C46 C47 C48 C43 -2.6(17)
F9 C47 C48 C43 -179.3(9)
C46 C47 C48 F10 177.8(10)
F9 C47 C48 F10 1.0(15)
N5 C49 C50 C51 -1.3(13)
C49 C50 C51 C52 2.5(12)
C50 C51 C52 C53 -2.3(12)
C51 C52 C53 N5 0.9(12)
N6 C54 C55 C56 0.2(13)
C54 C55 C56 C57 -3.3(12)
C55 C56 C57 C58 4.5(12)
C56 C57 C58 N6 -2.9(12)
C1 C2 N1 C5 -176.9(7)
C3 C2 N1 C5 1.5(8)
C1 C2 N1 Co1 -0.9(11)
C3 C2 N1 Co1 177.5(5)
C6 C5 N1 C2 176.1(8)
C4 C5 N1 C2 -1.9(8)
C6 C5 N1 Co1 0.1(11)
C4 C5 N1 Co1 -177.9(6)
N3 Co1 N1 C2 178(2)
N2 Co1 N1 C2 -174.6(6)
N4 Co1 N1 C2 4.8(7)
N6 Co1 N1 C2 96.3(6)
N5 Co1 N1 C2 -82.7(6)
N3 Co1 N1 C5 -6(3)
N2 Co1 N1 C5 0.8(6)
N4 Co1 N1 C5 -179.8(6)
N6 Co1 N1 C5 -88.4(6)
N5 Co1 N1 C5 92.7(6)
C9 C10 N2 C7 -0.5(8)
C11 C10 N2 C7 -177.3(6)
C9 C10 N2 Co1 176.3(5)
C11 C10 N2 Co1 -0.5(8)
C8 C7 N2 C10 -2.2(8)
C6 C7 N2 C10 176.4(7)
C8 C7 N2 Co1 -178.4(5)
C6 C7 N2 Co1 0.2(10)
N3 Co1 N2 C10 2.3(5)
N4 Co1 N2 C10 7(2)
N1 Co1 N2 C10 -176.8(6)
N6 Co1 N2 C10 -86.9(5)
N5 Co1 N2 C10 94.4(5)
N3 Co1 N2 C7 178.2(7)
N4 Co1 N2 C7 -176.8(17)
N1 Co1 N2 C7 -1.0(7)
N6 Co1 N2 C7 88.9(7)
N5 Co1 N2 C7 -89.7(7)
C12 C11 N3 C14 -1.9(8)
C10 C11 N3 C14 177.2(6)
C12 C11 N3 Co1 -174.5(5)
C10 C11 N3 Co1 4.6(8)
C13 C14 N3 C11 0.2(9)
C15 C14 N3 C11 -176.8(7)
C13 C14 N3 Co1 171.0(6)
C15 C14 N3 Co1 -5.9(11)
N2 Co1 N3 C11 -3.9(5)
N4 Co1 N3 C11 176.8(5)
N1 Co1 N3 C11 3(3)
N6 Co1 N3 C11 85.4(5)
N5 Co1 N3 C11 -95.5(5)
N2 Co1 N3 C14 -174.1(7)
N4 Co1 N3 C14 6.6(7)
N1 Co1 N3 C14 -167(2)
N6 Co1 N3 C14 -84.8(7)
N5 Co1 N3 C14 94.3(7)
C1 C19 N4 C16 -176.9(7)
C18 C19 N4 C16 0.5(8)
C1 C19 N4 Co1 5.9(10)
C18 C19 N4 Co1 -176.7(5)
C15 C16 N4 C19 -177.7(7)
C17 C16 N4 C19 -0.6(8)
C15 C16 N4 Co1 -0.5(10)
C17 C16 N4 Co1 176.5(5)
N3 Co1 N4 C19 173.6(6)
N2 Co1 N4 C19 168.7(18)
N1 Co1 N4 C19 -7.1(6)
N6 Co1 N4 C19 -97.2(6)
N5 Co1 N4 C19 81.3(6)
N3 Co1 N4 C16 -3.1(6)
N2 Co1 N4 C16 -8(2)
N1 Co1 N4 C16 176.2(6)
N6 Co1 N4 C16 86.1(6)
N5 Co1 N4 C16 -95.4(6)
C50 C49 N5 C53 -0.2(11)
C50 C49 N5 Co1 174.5(6)
C52 C53 N5 C49 0.4(11)
C52 C53 N5 Co1 -174.3(6)
N3 Co1 N5 C49 138.7(6)
N2 Co1 N5 C49 57.3(6)
N4 Co1 N5 C49 -130.2(6)
N1 Co1 N5 C49 -34.7(6)
N6 Co1 N5 C49 -72(8)
N3 Co1 N5 C53 -46.9(6)
N2 Co1 N5 C53 -128.4(6)
N4 Co1 N5 C53 44.1(6)
N1 Co1 N5 C53 139.7(6)
N6 Co1 N5 C53 103(8)
C57 C58 N6 C54 -0.3(10)
C57 C58 N6 Co1 179.7(6)
C55 C54 N6 C58 1.6(11)
C55 C54 N6 Co1 -178.4(6)
N3 Co1 N6 C58 48.7(6)
N2 Co1 N6 C58 130.0(6)
N4 Co1 N6 C58 -42.4(6)
N1 Co1 N6 C58 -138.0(6)
N5 Co1 N6 C58 -101(8)
N3 Co1 N6 C54 -131.4(6)
N2 Co1 N6 C54 -50.0(6)
N4 Co1 N6 C54 137.5(6)
N1 Co1 N6 C54 42.0(6)
N5 Co1 N6 C54 79(8)
C20 C25 O1 C26 179.4(6)
C24 C25 O1 C26 0.8(7)
C27 C26 O1 C25 -1.0(7)
C31 C26 O1 C25 -179.3(7)
C34 C33 O3 P1 -128.8(7)
C36 C35 O4 P1 102.6(10)
C33 O3 P1 O2 31.2(8)
C33 O3 P1 O4 158.5(6)
C33 O3 P1 C32 -94.5(7)
C35 O4 P1 O2 50.6(10)
C35 O4 P1 O3 -75.3(9)
C35 O4 P1 C32 174.9(9)
C31 C32 P1 O2 -65.1(7)
C31 C32 P1 O3 60.6(7)
C31 C32 P1 O4 169.1(6)
